data_4026259
loop_
_publ_author_name
'Subhendu Sekhar Bag'
'Rajen Kundu'

_publ_section_title
;
 Installation/Modulation of the Emission Response via Click Reaction
;
_journal_name_full 'Journal of Organic Chemistry'
_journal_page_first 3348
_journal_page_last 3356
_journal_paper_doi 10.1021/jo200231k
_journal_volume 76
_journal_year 2011
_chemical_formula_moiety 'C17 H18 N4 O'
_chemical_formula_sum 'C17 H18 N4 O'
_chemical_formula_weight 294.35
_chemical_name_systematic
; 
 ? 
;
_space_group_IT_number 19
_symmetry_cell_setting orthorhombic
_symmetry_space_group_name_Hall 'P 2ac 2ab'
_symmetry_space_group_name_H-M 'P 21 21 21'
_atom_sites_solution_hydrogens geom
_atom_sites_solution_primary direct
_atom_sites_solution_secondary difmap
_audit_creation_method SHELXL-97
_cell_angle_alpha 90.00
_cell_angle_beta 90.00
_cell_angle_gamma 90.00
_cell_formula_units_Z 4
_cell_length_a 5.7361(3)
_cell_length_b 13.5039(6)
_cell_length_c 19.7921(8)
_cell_measurement_reflns_used 2233
_cell_measurement_temperature 296(2)
_cell_measurement_theta_max 22.43
_cell_measurement_theta_min 2.32
_cell_volume 1533.09(12)
_computing_cell_refinement 'Bruker SMART'
_computing_data_collection 'Bruker SMART'
_computing_data_reduction 'Bruker SAINT'
_computing_molecular_graphics 'Bruker SHELXTL'
_computing_publication_material 'Bruker SHELXTL'
_computing_structure_refinement 'SHELXL-97 (Sheldrick, 1997)'
_computing_structure_solution 'SHELXS-97 (Sheldrick, 1990)'
_diffrn_ambient_temperature 296(2)
_diffrn_measured_fraction_theta_full 0.997
_diffrn_measured_fraction_theta_max 0.997
_diffrn_measurement_device_type 'CCD area detector'
_diffrn_measurement_method 'phi and omega scans'
_diffrn_radiation_monochromator graphite
_diffrn_radiation_source 'fine-focus sealed tube'
_diffrn_radiation_type MoK\a
_diffrn_radiation_wavelength 0.71073
_diffrn_reflns_av_R_equivalents 0.0593
_diffrn_reflns_av_sigmaI/netI 0.0962
_diffrn_reflns_limit_h_max 7
_diffrn_reflns_limit_h_min -7
_diffrn_reflns_limit_k_max 17
_diffrn_reflns_limit_k_min -18
_diffrn_reflns_limit_l_max 26
_diffrn_reflns_limit_l_min -26
_diffrn_reflns_number 16621
_diffrn_reflns_theta_full 28.38
_diffrn_reflns_theta_max 28.38
_diffrn_reflns_theta_min 1.83
_exptl_absorpt_coefficient_mu 0.083
_exptl_absorpt_correction_T_max 0.9877
_exptl_absorpt_correction_T_min 0.9637
_exptl_absorpt_correction_type multi-scan
_exptl_absorpt_process_details multi-scan
_exptl_crystal_colour blue
_exptl_crystal_density_diffrn 1.275
_exptl_crystal_description Rod
_exptl_crystal_F_000 624
_exptl_crystal_size_max 0.45
_exptl_crystal_size_mid 0.25
_exptl_crystal_size_min 0.15
_refine_diff_density_max 0.129
_refine_diff_density_min -0.158
_refine_diff_density_rms 0.027
_refine_ls_abs_structure_details 'Flack H D (1983), Acta Cryst. A39, 876-881'
_refine_ls_abs_structure_Flack -1.0(16)
_refine_ls_extinction_method none
_refine_ls_goodness_of_fit_ref 0.925
_refine_ls_hydrogen_treatment constr
_refine_ls_matrix_type full
_refine_ls_number_parameters 202
_refine_ls_number_reflns 3850
_refine_ls_number_restraints 0
_refine_ls_restrained_S_all 0.925
_refine_ls_R_factor_all 0.1237
_refine_ls_R_factor_gt 0.0380
_refine_ls_shift/su_max 0.000
_refine_ls_shift/su_mean 0.000
_refine_ls_structure_factor_coef Fsqd
_refine_ls_weighting_details 'calc w=1/[\s^2^(Fo^2^)+(0.0020P)^2^+0.0020P] where P=(Fo^2^+2Fc^2^)/3'
_refine_ls_weighting_scheme calc
_refine_ls_wR_factor_gt 0.0476
_refine_ls_wR_factor_ref 0.0531
_reflns_number_gt 1540
_reflns_number_total 3850
_reflns_threshold_expression >2sigma(I)
_cod_data_source_file jo200231k_si_002.cif
_cod_data_source_block rk-18_0m
_cod_database_code 4026259

loop_
_symmetry_equiv_pos_as_xyz
'x, y, z'
'-x+1/2, -y, z+1/2'
'-x, y+1/2, -z+1/2'
'x+1/2, -y+1/2, -z'

loop_
_atom_site_label
_atom_site_type_symbol
_atom_site_fract_x
_atom_site_fract_y
_atom_site_fract_z
_atom_site_U_iso_or_equiv
_atom_site_adp_type
_atom_site_occupancy
_atom_site_symmetry_multiplicity
_atom_site_calc_flag
_atom_site_refinement_flags
O1 O -0.0494(3) 0.78790(11) -0.13232(7) 0.0832(5) Uani 1 1 d .
C7 C 0.1762(4) 0.23386(14) 0.11874(9) 0.0495(5) Uani 1 1 d .
C12 C -0.0263(4) 0.17951(14) 0.11351(9) 0.0581(6) Uani 1 1 d .
H12 H -0.1366 0.1981 0.0815 0.070 Uiso 1 1 calc R
C4 C 0.1284(4) 0.53964(14) -0.02102(9) 0.0500(6) Uani 1 1 d .
C1 C -0.0014(5) 0.70309(16) -0.09690(10) 0.0615(6) Uani 1 1 d .
C11 C -0.0714(4) 0.09881(14) 0.15376(9) 0.0600(6) Uani 1 1 d .
H11 H -0.2100 0.0640 0.1482 0.072 Uiso 1 1 calc R
C9 C 0.2885(4) 0.12353(15) 0.20873(10) 0.0705(7) Uani 1 1 d .
H9 H 0.3971 0.1064 0.2416 0.085 Uiso 1 1 calc R
C3 C 0.2654(4) 0.62431(14) -0.02020(9) 0.0635(6) Uani 1 1 d .
H3 H 0.4012 0.6267 0.0054 0.076 Uiso 1 1 calc R
C10 C 0.0873(4) 0.06837(15) 0.20278(10) 0.0583(6) Uani 1 1 d .
C2 C 0.1964(4) 0.70512(14) -0.05813(10) 0.0680(6) Uani 1 1 d .
H2 H 0.2865 0.7623 -0.0573 0.082 Uiso 1 1 calc R
C5 C -0.0700(4) 0.53684(14) -0.05882(10) 0.0650(6) Uani 1 1 d .
H5 H -0.1613 0.4799 -0.0592 0.078 Uiso 1 1 calc R
C8 C 0.3332(4) 0.20362(15) 0.16711(10) 0.0662(6) Uani 1 1 d .
H8 H 0.4729 0.2379 0.1719 0.079 Uiso 1 1 calc R
C6 C -0.1373(4) 0.61898(16) -0.09703(9) 0.0688(7) Uani 1 1 d .
H6 H -0.2734 0.6169 -0.1225 0.083 Uiso 1 1 calc R
C15 C -0.2613(6) 0.79169(19) -0.16876(11) 0.1197(11) Uani 1 1 d .
H15A H -0.2625 0.7404 -0.2023 0.180 Uiso 1 1 calc R
H15B H -0.2756 0.8550 -0.1904 0.180 Uiso 1 1 calc R
H15C H -0.3895 0.7822 -0.1383 0.180 Uiso 1 1 calc R
C13 C -0.1596(5) -0.07007(15) 0.23621(10) 0.0999(9) Uani 1 1 d .
H13A H -0.2874 -0.0363 0.2574 0.150 Uiso 1 1 calc R
H13B H -0.1382 -0.1336 0.2571 0.150 Uiso 1 1 calc R
H13C H -0.1928 -0.0789 0.1891 0.150 Uiso 1 1 calc R
C14 C 0.1954(5) -0.03495(17) 0.30114(11) 0.1242(11) Uani 1 1 d .
H14A H 0.3516 -0.0467 0.2856 0.186 Uiso 1 1 calc R
H14B H 0.1386 -0.0928 0.3241 0.186 Uiso 1 1 calc R
H14C H 0.1947 0.0203 0.3317 0.186 Uiso 1 1 calc R
C17 C 0.0672(4) 0.38052(14) 0.04229(9) 0.0534(5) Uani 1 1 d .
H17 H -0.0920 0.3706 0.0365 0.064 Uiso 1 1 calc R
N2 N 0.4364(3) 0.36358(13) 0.07345(8) 0.0668(5) Uani 1 1 d .
N3 N 0.4235(4) 0.44539(13) 0.03733(8) 0.0709(6) Uani 1 1 d .
N4 N 0.1982(4) 0.45602(12) 0.01757(8) 0.0552(5) Uani 1 1 d .
C16 C 0.2203(4) 0.32164(14) 0.07785(9) 0.0499(5) Uani 1 1 d .
N1 N 0.0458(4) -0.01326(14) 0.24360(9) 0.0814(6) Uani 1 1 d .

loop_
_atom_site_aniso_label
_atom_site_aniso_U_11
_atom_site_aniso_U_22
_atom_site_aniso_U_33
_atom_site_aniso_U_23
_atom_site_aniso_U_13
_atom_site_aniso_U_12
O1 0.0879(15) 0.0784(10) 0.0832(11) 0.0270(9) 0.0025(10) 0.0021(11)
C7 0.0426(16) 0.0549(14) 0.0510(13) -0.0048(11) -0.0024(12) 0.0068(12)
C12 0.0536(17) 0.0674(15) 0.0534(13) 0.0029(11) -0.0071(12) -0.0027(13)
C4 0.0486(18) 0.0508(13) 0.0506(12) -0.0018(11) 0.0006(11) 0.0005(12)
C1 0.061(2) 0.0652(15) 0.0580(14) 0.0024(12) 0.0066(13) 0.0029(15)
C11 0.0469(16) 0.0727(15) 0.0605(13) 0.0019(11) -0.0088(12) -0.0062(13)
C9 0.064(2) 0.0779(17) 0.0700(15) 0.0070(13) -0.0223(14) 0.0081(16)
C3 0.0584(18) 0.0581(13) 0.0739(15) -0.0053(12) -0.0057(13) -0.0065(14)
C10 0.0563(19) 0.0615(15) 0.0571(14) 0.0004(11) 0.0036(13) 0.0019(14)
C2 0.069(2) 0.0573(14) 0.0782(16) -0.0005(12) 0.0100(15) -0.0140(14)
C5 0.0638(18) 0.0602(14) 0.0711(14) 0.0047(12) -0.0044(14) -0.0114(13)
C8 0.0535(18) 0.0650(15) 0.0800(16) -0.0008(13) -0.0114(13) -0.0070(14)
C6 0.066(2) 0.0750(15) 0.0655(14) 0.0049(13) -0.0099(12) -0.0011(15)
C15 0.099(3) 0.133(2) 0.127(2) 0.0718(18) -0.004(2) 0.004(2)
C13 0.089(2) 0.090(2) 0.120(2) 0.0301(15) 0.0087(18) -0.0057(18)
C14 0.089(2) 0.168(3) 0.115(2) 0.0703(19) -0.0071(19) 0.005(2)
C17 0.0422(14) 0.0583(13) 0.0598(13) -0.0058(11) 0.0010(12) -0.0068(13)
N2 0.0522(15) 0.0708(13) 0.0775(13) 0.0084(10) -0.0073(11) 0.0017(12)
N3 0.0502(15) 0.0780(13) 0.0847(13) 0.0090(10) -0.0082(12) -0.0109(12)
N4 0.0441(14) 0.0617(12) 0.0599(11) -0.0038(9) -0.0007(10) -0.0031(12)
C16 0.0428(16) 0.0543(14) 0.0526(13) -0.0070(10) -0.0005(11) 0.0020(13)
N1 0.0797(18) 0.0880(16) 0.0765(14) 0.0231(11) -0.0063(13) -0.0080(14)

loop_
_atom_type_symbol
_atom_type_description
_atom_type_scat_dispersion_real
_atom_type_scat_dispersion_imag
_atom_type_scat_source
C C 0.0033 0.0016 'International Tables Vol C Tables 4.2.6.8 and 6.1.1.4'
H H 0.0000 0.0000 'International Tables Vol C Tables 4.2.6.8 and 6.1.1.4'
N N 0.0061 0.0033 'International Tables Vol C Tables 4.2.6.8 and 6.1.1.4'
O O 0.0106 0.0060 'International Tables Vol C Tables 4.2.6.8 and 6.1.1.4'

loop_
_geom_angle_atom_site_label_1
_geom_angle_atom_site_label_2
_geom_angle_atom_site_label_3
_geom_angle
C1 O1 C15 117.6(2)
C8 C7 C12 116.48(19)
C8 C7 C16 120.9(2)
C12 C7 C16 122.5(2)
C11 C12 C7 122.5(2)
C5 C4 C3 120.14(19)
C5 C4 N4 120.6(2)
C3 C4 N4 119.3(2)
C2 C1 O1 115.9(2)
C2 C1 C6 119.1(2)
O1 C1 C6 125.0(2)
C12 C11 C10 121.0(2)
C10 C9 C8 121.8(2)
C2 C3 C4 118.82(19)
C9 C10 N1 121.5(2)
C9 C10 C11 116.6(2)
N1 C10 C11 121.9(2)
C1 C2 C3 121.7(2)
C4 C5 C6 120.4(2)
C7 C8 C9 121.6(2)
C1 C6 C5 119.8(2)
N4 C17 C16 105.35(19)
N3 N2 C16 109.36(18)
N2 N3 N4 107.34(17)
C17 N4 N3 110.09(17)
C17 N4 C4 129.4(2)
N3 N4 C4 120.46(19)
N2 C16 C17 107.85(18)
N2 C16 C7 122.0(2)
C17 C16 C7 130.0(2)
C10 N1 C13 120.9(2)
C10 N1 C14 121.0(2)
C13 N1 C14 117.59(19)

loop_
_geom_bond_atom_site_label_1
_geom_bond_atom_site_label_2
_geom_bond_distance
O1 C1 1.371(2)
O1 C15 1.414(3)
C7 C8 1.376(2)
C7 C12 1.378(2)
C7 C16 1.458(2)
C12 C11 1.375(2)
C4 C5 1.363(2)
C4 C3 1.387(2)
C4 N4 1.421(2)
C1 C2 1.370(3)
C1 C6 1.378(2)
C11 C10 1.393(2)
C9 C10 1.379(3)
C9 C8 1.384(2)
C3 C2 1.382(2)
C10 N1 1.387(2)
C5 C6 1.397(2)
C13 N1 1.414(2)
C14 N1 1.456(2)
C17 N4 1.358(2)
C17 C16 1.378(2)
N2 N3 1.3180(19)
N2 C16 1.365(2)
N3 N4 1.358(2)

loop_
_cod_related_entry_id
_cod_related_entry_database
_cod_related_entry_code
1 ChemSpider 30659371
